data_4035979
loop_
_publ_author_name
'Gilles, Philippe'
'Veryser, Cedrick'
'Vangrunderbeeck, Sarah'
'Ceusters, Sam'
'Van Meervelt, Luc'
'De Borggraeve, Wim M.'

_publ_section_title
;
 Synthesis of N-Acyl Sulfamates from Fluorosulfates and Amides.
;
_journal_issue 2
_journal_name_full 'The Journal of organic chemistry'
_journal_page_first 1070
_journal_page_last 1078
_journal_paper_doi 10.1021/acs.joc.8b02785
_journal_volume 84
_journal_year 2019
_chemical_formula_moiety 'C8 H8 Br N O4 S'
_chemical_formula_sum 'C8 H8 Br N O4 S'
_chemical_formula_weight 294.12
_space_group_crystal_system monoclinic
_space_group_IT_number 14
_space_group_name_Hall '-P 2ybc'
_space_group_name_H-M_alt 'P 1 21/c 1'
_atom_sites_solution_hydrogens geom
_atom_sites_solution_primary direct
_audit_creation_date 2017-09-26
_audit_creation_method
;
Olex2 1.2
(compiled 2017.08.10 svn.r3461 for OlexSys, GUI svn.r5381)
;
_cell_angle_alpha 90
_cell_angle_beta 93.570(2)
_cell_angle_gamma 90
_cell_formula_units_Z 4
_cell_length_a 11.5450(3)
_cell_length_b 10.3342(3)
_cell_length_c 8.9226(2)
_cell_measurement_reflns_used 7413
_cell_measurement_temperature 150.15
_cell_measurement_theta_max 25.9570
_cell_measurement_theta_min 2.9740
_cell_volume 1062.47(5)
_computing_cell_refinement
'CrysAlisPro, Agilent Technologies, Version 1.171.37.35 (release 13-08-2014 CrysAlis171 .NET) (compiled Aug 13 2014,18:06:01)'
_computing_data_collection MAR
_computing_data_reduction
'CrysAlisPro, Agilent Technologies, Version 1.171.37.35 (release 13-08-2014 CrysAlis171 .NET) (compiled Aug 13 2014,18:06:01)'
_computing_molecular_graphics 'Olex2 (Dolomanov et al., 2009)'
_computing_publication_material 'Olex2 (Dolomanov et al., 2009)'
_computing_structure_refinement 'ShelXL (Sheldrick, 2015)'
_computing_structure_solution 'ShelXS (Sheldrick, 2008)'
_diffrn_ambient_temperature 150.15
_diffrn_detector 'CCD plate'
_diffrn_measured_fraction_theta_full 0.984
_diffrn_measured_fraction_theta_max 0.985
_diffrn_measurement_details
'#__ type_ start__ end____ width___ exp.time_ 1 phi 20.00 260.00 2.0000 180.0000 omega____ theta____ kappa____ phi______ frames 57.0000 0.0000 -134.0000 - 120'
_diffrn_measurement_device diffractometer
_diffrn_measurement_device_type 'MAR345 image plate'
_diffrn_measurement_method '\p scans'
_diffrn_orient_matrix_UB_11 -0.0457845000
_diffrn_orient_matrix_UB_12 0.0411177000
_diffrn_orient_matrix_UB_13 0.0198210000
_diffrn_orient_matrix_UB_21 0.0338794000
_diffrn_orient_matrix_UB_22 0.0204475000
_diffrn_orient_matrix_UB_23 0.0647494000
_diffrn_orient_matrix_UB_31 0.0233305000
_diffrn_orient_matrix_UB_32 0.0509778000
_diffrn_orient_matrix_UB_33 -0.0420125000
_diffrn_radiation_monochromator 'Xenocs Fox3D mirror'
_diffrn_radiation_probe x-ray
_diffrn_radiation_type MoK\a
_diffrn_radiation_wavelength 0.71073
_diffrn_reflns_av_R_equivalents 0.0293
_diffrn_reflns_av_unetI/netI 0.0184
_diffrn_reflns_Laue_measured_fraction_full 0.984
_diffrn_reflns_Laue_measured_fraction_max 0.985
_diffrn_reflns_limit_h_max 14
_diffrn_reflns_limit_h_min -14
_diffrn_reflns_limit_k_max 12
_diffrn_reflns_limit_k_min -12
_diffrn_reflns_limit_l_max 10
_diffrn_reflns_limit_l_min -10
_diffrn_reflns_number 9135
_diffrn_reflns_point_group_measured_fraction_full 0.984
_diffrn_reflns_point_group_measured_fraction_max 0.985
_diffrn_reflns_theta_full 25.242
_diffrn_reflns_theta_max 26.018
_diffrn_reflns_theta_min 3.536
_diffrn_source 'Enhance (Mo) X-ray Source'
_exptl_absorpt_coefficient_mu 4.058
_exptl_absorpt_correction_T_max 1.00000
_exptl_absorpt_correction_T_min 0.58802
_exptl_absorpt_correction_type multi-scan
_exptl_absorpt_process_details
'CrysAlisPro, Agilent Technologies, Version 1.171.37.35 (release 13-08-2014 CrysAlis171 .NET) (compiled Aug 13 2014,18:06:01) Empirical absorption correction using spherical harmonics, implemented in SCALE3 ABSPACK scaling algorithm.'
_exptl_crystal_colour colorless
_exptl_crystal_colour_primary colorless
_exptl_crystal_density_diffrn 1.839
_exptl_crystal_description block
_exptl_crystal_F_000 584
_exptl_crystal_size_max 0.36
_exptl_crystal_size_mid 0.2
_exptl_crystal_size_min 0.16
_refine_diff_density_max 0.343
_refine_diff_density_min -0.406
_refine_diff_density_rms 0.067
_refine_ls_extinction_method none
_refine_ls_goodness_of_fit_ref 1.041
_refine_ls_hydrogen_treatment constr
_refine_ls_matrix_type full
_refine_ls_number_parameters 137
_refine_ls_number_reflns 2063
_refine_ls_number_restraints 0
_refine_ls_restrained_S_all 1.041
_refine_ls_R_factor_all 0.0258
_refine_ls_R_factor_gt 0.0249
_refine_ls_shift/su_max 0.001
_refine_ls_shift/su_mean 0.000
_refine_ls_structure_factor_coef Fsqd
_refine_ls_weighting_details 'w=1/[\s^2^(Fo^2^)+(0.0383P)^2^+0.8197P] where P=(Fo^2^+2Fc^2^)/3'
_refine_ls_weighting_scheme calc
_refine_ls_wR_factor_gt 0.0654
_refine_ls_wR_factor_ref 0.0660
_reflns_Friedel_coverage 0.000
_reflns_number_gt 1994
_reflns_number_total 2063
_reflns_threshold_expression 'I > 2\s(I)'
_cod_data_source_file jo8b02785_si_002.cif
_cod_data_source_block wdb1006
_cod_database_code 4035979
_shelx_shelxl_version_number 2016/4
_chemical_oxdiff_formula 'C8 H8 N1 O4 S Br'
_shelx_space_group_comment
;
The symmetry employed for this shelxl refinement is uniquely defined
by the following loop, which should always be used as a source of
symmetry information in preference to the above space-group names.
They are only intended as comments.
;
_shelx_estimated_absorpt_t_max 0.563
_shelx_estimated_absorpt_t_min 0.323
_reflns_odcompleteness_completeness 95.17
_reflns_odcompleteness_iscentric 1
_reflns_odcompleteness_theta 26.32
_olex2_refinement_description
;
1. Fixed Uiso
 At 1.2 times of:
  All C(H) groups, All N(H) groups
 At 1.5 times of:
  All C(H,H,H) groups
2.a Aromatic/amide H refined with riding coordinates:
 C3(H3), C4(H4), C5(H5), C6(H6), N12(H12)
2.b Idealised Me refined as rotating group:
 C15(H15A,H15B,H15C)
;
_olex2_submission_special_instructions 'No special instructions were received'

loop_
_space_group_symop_operation_xyz
'x, y, z'
'-x, y+1/2, -z+1/2'
'-x, -y, -z'
'x, -y-1/2, z-1/2'

loop_
_atom_site_label
_atom_site_type_symbol
_atom_site_fract_x
_atom_site_fract_y
_atom_site_fract_z
_atom_site_U_iso_or_equiv
_atom_site_adp_type
_atom_site_occupancy
_atom_site_site_symmetry_order
_atom_site_calc_flag
_atom_site_refinement_flags_posn
Br1 Br 0.93781(2) 0.40386(2) 0.69649(3) 0.03225(10) Uani 1 1 d .
C2 C 0.85305(17) 0.53548(19) 0.7877(2) 0.0215(4) Uani 1 1 d .
C3 C 0.9087(2) 0.6147(2) 0.8962(2) 0.0253(4) Uani 1 1 d .
H3 H 0.988974 0.603568 0.923265 0.030 Uiso 1 1 calc R
C4 C 0.8456(2) 0.7100(2) 0.9644(2) 0.0291(5) Uani 1 1 d .
H4 H 0.882425 0.763321 1.039889 0.035 Uiso 1 1 calc R
C5 C 0.7289(2) 0.7279(2) 0.9227(3) 0.0315(5) Uani 1 1 d .
H5 H 0.686252 0.793344 0.969952 0.038 Uiso 1 1 calc R
C6 C 0.6743(2) 0.6512(2) 0.8130(2) 0.0279(4) Uani 1 1 d .
H6 H 0.594692 0.664433 0.783281 0.033 Uiso 1 1 calc R
C7 C 0.73673(17) 0.55476(19) 0.7469(2) 0.0204(4) Uani 1 1 d .
O8 O 0.68514(12) 0.48188(13) 0.62661(14) 0.0208(3) Uani 1 1 d .
S9 S 0.58339(4) 0.38171(5) 0.65445(5) 0.01852(13) Uani 1 1 d .
O10 O 0.54008(12) 0.34988(14) 0.50657(15) 0.0240(3) Uani 1 1 d .
O11 O 0.51027(13) 0.43137(15) 0.76253(17) 0.0261(3) Uani 1 1 d .
N12 N 0.64831(15) 0.25651(16) 0.73221(17) 0.0204(3) Uani 1 1 d .
H12 H 0.639416 0.243350 0.828253 0.024 Uiso 1 1 calc R
C13 C 0.71683(17) 0.16845(19) 0.6590(2) 0.0207(4) Uani 1 1 d .
O14 O 0.73492(14) 0.17852(15) 0.52741(15) 0.0281(3) Uani 1 1 d .
C15 C 0.7640(2) 0.0622(2) 0.7595(2) 0.0292(5) Uani 1 1 d .
H15A H 0.808012 0.001306 0.700964 0.044 Uiso 1 1 calc GR
H15B H 0.699691 0.016677 0.803070 0.044 Uiso 1 1 calc GR
H15C H 0.815185 0.099283 0.840129 0.044 Uiso 1 1 calc GR

loop_
_atom_site_aniso_label
_atom_site_aniso_U_11
_atom_site_aniso_U_22
_atom_site_aniso_U_33
_atom_site_aniso_U_23
_atom_site_aniso_U_13
_atom_site_aniso_U_12
Br1 0.02049(14) 0.03493(15) 0.04128(16) -0.01417(9) 0.00154(9) 0.00171(8)
C2 0.0240(10) 0.0192(9) 0.0215(9) 0.0003(7) 0.0030(7) -0.0007(8)
C3 0.0251(11) 0.0237(10) 0.0266(10) 0.0014(8) -0.0028(8) -0.0049(8)
C4 0.0369(12) 0.0230(10) 0.0268(10) -0.0038(8) -0.0035(9) -0.0037(9)
C5 0.0371(12) 0.0219(10) 0.0351(11) -0.0075(9) -0.0005(9) 0.0043(9)
C6 0.0268(11) 0.0237(10) 0.0326(11) -0.0026(9) -0.0030(8) 0.0044(9)
C7 0.0248(10) 0.0184(9) 0.0177(9) 0.0014(7) -0.0014(7) -0.0014(8)
O8 0.0231(7) 0.0210(7) 0.0181(6) -0.0006(5) 0.0000(5) -0.0019(5)
S9 0.0187(2) 0.0194(2) 0.0172(2) 0.00025(17) -0.00059(17) 0.00108(18)
O10 0.0260(7) 0.0252(7) 0.0197(7) 0.0006(6) -0.0062(5) 0.0011(6)
O11 0.0246(8) 0.0268(7) 0.0275(7) -0.0005(6) 0.0050(6) 0.0042(6)
N12 0.0265(9) 0.0209(8) 0.0137(7) 0.0023(6) 0.0003(6) 0.0039(7)
C13 0.0212(9) 0.0210(9) 0.0195(9) -0.0009(7) -0.0010(7) -0.0008(8)
O14 0.0359(8) 0.0307(8) 0.0177(7) -0.0011(6) 0.0025(6) 0.0075(7)
C15 0.0311(12) 0.0288(11) 0.0277(11) 0.0068(9) 0.0030(9) 0.0100(9)

loop_
_atom_type_symbol
_atom_type_description
_atom_type_scat_dispersion_real
_atom_type_scat_dispersion_imag
_atom_type_scat_source
C C 0.0033 0.0016 'International Tables Vol C Tables 4.2.6.8 and 6.1.1.4'
H H 0.0000 0.0000 'International Tables Vol C Tables 4.2.6.8 and 6.1.1.4'
Br Br -0.2901 2.4595 'International Tables Vol C Tables 4.2.6.8 and 6.1.1.4'
N N 0.0061 0.0033 'International Tables Vol C Tables 4.2.6.8 and 6.1.1.4'
O O 0.0106 0.0060 'International Tables Vol C Tables 4.2.6.8 and 6.1.1.4'
S S 0.1246 0.1234 'International Tables Vol C Tables 4.2.6.8 and 6.1.1.4'

loop_
_geom_angle_atom_site_label_1
_geom_angle_atom_site_label_2
_geom_angle_atom_site_label_3
_geom_angle
C3 C2 Br1 119.57(16)
C7 C2 Br1 120.69(15)
C7 C2 C3 119.74(19)
C2 C3 H3 120.4
C4 C3 C2 119.3(2)
C4 C3 H3 120.4
C3 C4 H4 119.8
C5 C4 C3 120.3(2)
C5 C4 H4 119.8
C4 C5 H5 119.8
C6 C5 C4 120.4(2)
C6 C5 H5 119.8
C5 C6 H6 120.4
C5 C6 C7 119.2(2)
C7 C6 H6 120.4
C2 C7 O8 118.66(17)
C6 C7 C2 120.98(18)
C6 C7 O8 120.11(18)
C7 O8 S9 120.46(12)
O8 S9 N12 104.94(8)
O10 S9 O8 103.03(8)
O10 S9 N12 109.74(9)
O11 S9 O8 110.27(9)
O11 S9 O10 121.74(9)
O11 S9 N12 106.00(9)
S9 N12 H12 117.3
C13 N12 S9 125.34(13)
C13 N12 H12 117.3
N12 C13 C15 113.19(17)
O14 C13 N12 122.38(18)
O14 C13 C15 124.43(19)
C13 C15 H15A 109.5
C13 C15 H15B 109.5
C13 C15 H15C 109.5
H15A C15 H15B 109.5
H15A C15 H15C 109.5
H15B C15 H15C 109.5

loop_
_geom_bond_atom_site_label_1
_geom_bond_atom_site_label_2
_geom_bond_distance
Br1 C2 1.889(2)
C2 C3 1.394(3)
C2 C7 1.384(3)
C3 H3 0.9500
C3 C4 1.388(3)
C4 H4 0.9500
C4 C5 1.387(3)
C5 H5 0.9500
C5 C6 1.381(3)
C6 H6 0.9500
C6 C7 1.383(3)
C7 O8 1.412(2)
O8 S9 1.5967(14)
S9 O10 1.4203(14)
S9 O11 1.4168(15)
S9 N12 1.6287(16)
N12 H12 0.8800
N12 C13 1.394(3)
C13 O14 1.210(2)
C13 C15 1.498(3)
C15 H15A 0.9800
C15 H15B 0.9800
C15 H15C 0.9800

loop_
_geom_torsion_atom_site_label_1
_geom_torsion_atom_site_label_2
_geom_torsion_atom_site_label_3
_geom_torsion_atom_site_label_4
_geom_torsion
Br1 C2 C3 C4 -179.10(16)
Br1 C2 C7 C6 -179.83(16)
Br1 C2 C7 O8 -5.5(2)
C2 C3 C4 C5 -1.3(3)
C2 C7 O8 S9 116.20(17)
C3 C2 C7 C6 -0.5(3)
C3 C2 C7 O8 173.86(17)
C3 C4 C5 C6 0.0(4)
C4 C5 C6 C7 1.1(3)
C5 C6 C7 C2 -0.9(3)
C5 C6 C7 O8 -175.10(19)
C6 C7 O8 S9 -69.4(2)
C7 C2 C3 C4 1.5(3)
C7 O8 S9 O10 168.45(14)
C7 O8 S9 O11 37.06(16)
C7 O8 S9 N12 -76.68(15)
O8 S9 N12 C13 -72.02(17)
S9 N12 C13 O14 0.5(3)
S9 N12 C13 C15 -179.34(15)
O10 S9 N12 C13 38.08(19)
O11 S9 N12 C13 171.27(16)
